data_1532008
loop_
_publ_author_name
'Oro-Sole, J.'
'Vlassov, M.'
'Beltran-Porter, D.'
'Fuertes, A.'
'Caldes, M.T.'
'Primo, V.'

_publ_section_title
;
 Synthesis and crystal structure of the alpha polytype of Hf N Br
;
_journal_name_full 'Solid State Sciences'
_journal_page_first 475
_journal_page_last 480
_journal_volume 4
_journal_year 2002
_chemical_formula_sum 'Br Hf N'
_chemical_name_systematic 'Hf N Br'
_space_group_IT_number 59
_symmetry_space_group_name_Hall '-P 2ab 2a'
_symmetry_space_group_name_H-M 'P m m n :2'
_cell_angle_alpha 90
_cell_angle_beta 90
_cell_angle_gamma 90
_cell_formula_units_Z 2
_cell_length_a 4.1165
_cell_length_b 3.5609
_cell_length_c 8.644
_cell_volume 126.708
_citation_journal_id_ASTM SSSCFJ
_cod_data_source_file Oro-Sole_SSSCFJ_2002_933.cif
_cod_data_source_block Br1Hf1N1
_cod_original_cell_volume 126.7076
_cod_original_formula_sum 'Br1 Hf1 N1'
_cod_database_code 1532008

loop_
_symmetry_equiv_pos_as_xyz
x,y,z
-x+1/2,-y+1/2,z
x+1/2,-y,-z
-x,y+1/2,-z
-x,-y,-z
x-1/2,y-1/2,-z
-x-1/2,y,z
x,-y-1/2,z

loop_
_atom_site_label
_atom_site_type_symbol
_atom_site_fract_x
_atom_site_fract_y
_atom_site_fract_z
_atom_site_occupancy
_atom_site_U_iso_or_equiv
Br1 Br-1 0.25 0.25 0.3393 1 0.0
N1 N-3 0.25 0.25 0.959 1 0.0
Hf1 Hf+4 0.25 0.75 0.1 1 0.0
